data_4307177
loop_
_publ_author_name
'A. K. Ghosh'
'D. Ghoshal'
'E. Zangrando'
'J. Ribas'
'N. Ray Chaudhuri'

_publ_section_title
;
Syntheses, Crystal Structures, and Magnetic Properties of Metal-Organic
Hybrid Materials of Cu(II): Effect of a Long Chain Dicarboxylate
Backbone, and Counteranion in Their Structural Diversity
;
_journal_name_full 'Inorganic Chemistry'
_journal_page_first 3057
_journal_page_last 3071
_journal_paper_doi 10.1021/ic061720v
_journal_volume 46
_journal_year 2007
_chemical_formula_moiety 'C26 H26 Cu2 N4 O5, 2(Cl O4 1-), H2 O'
_chemical_formula_sum 'C26 H28 Cl2 Cu2 N4 O14'
_chemical_formula_weight 818.50
_chemical_name_systematic
;
  catena-bis[(2,2'bipyridine)-copper(II)]-(aquo)-(perchlorate)
 -(mu4-adipato,O,O',O'',O''') perchlorate hydrated
;
_space_group_IT_number 14
_symmetry_cell_setting monoclinic
_symmetry_space_group_name_Hall '-P 2ybc'
_symmetry_space_group_name_H-M 'P 1 21/c 1'
_atom_sites_solution_hydrogens geom
_atom_sites_solution_primary direct
_atom_sites_solution_secondary difmap
_audit_creation_method SHELXL-97
_cell_angle_alpha 90.00
_cell_angle_beta 95.374(2)
_cell_angle_gamma 90.00
_cell_formula_units_Z 4
_cell_length_a 15.010(3)
_cell_length_b 11.733(1)
_cell_length_c 18.454(3)
_cell_measurement_temperature 293(2)
_cell_volume 3235.7(9)
_computing_cell_refinement 'Denzo (Otwinowski & Minor 1997)'
_computing_data_collection 'Nonius Xpress'
_computing_data_reduction 'Denzo and Scalepack (Otwinowski & Minor 1997)'
_computing_molecular_graphics 'Ortep3/windows (Farrugia,1997)'
_computing_publication_material 'Wingx 1.70.00 (Farrugia, 1999)'
_computing_structure_refinement 'SHELX97 (Sheldrick, 1998)'
_computing_structure_solution 'SHELX97 (Sheldrick, 1998)'
_diffrn_ambient_temperature 293(2)
_diffrn_measured_fraction_theta_full 0.969
_diffrn_measured_fraction_theta_max 0.969
_diffrn_measurement_device_type 'image plate dip1030'
_diffrn_measurement_method 'laser scanner'
_diffrn_radiation_monochromator graphite
_diffrn_radiation_source 'fine-focus sealed tube'
_diffrn_radiation_type Mok\a
_diffrn_radiation_wavelength 0.71073
_diffrn_reflns_av_R_equivalents 0.1363
_diffrn_reflns_av_sigmaI/netI 0.3923
_diffrn_reflns_limit_h_max 19
_diffrn_reflns_limit_h_min -19
_diffrn_reflns_limit_k_max 15
_diffrn_reflns_limit_k_min -14
_diffrn_reflns_limit_l_max 21
_diffrn_reflns_limit_l_min -24
_diffrn_reflns_number 20436
_diffrn_reflns_theta_full 28.29
_diffrn_reflns_theta_max 28.29
_diffrn_reflns_theta_min 2.06
_exptl_absorpt_coefficient_mu 1.553
_exptl_crystal_density_diffrn 1.680
_exptl_crystal_density_method 'not measured'
_exptl_crystal_F_000 1664
_refine_diff_density_max 0.651
_refine_diff_density_min -0.584
_refine_diff_density_rms 0.082
_refine_ls_extinction_method none
_refine_ls_goodness_of_fit_ref 0.906
_refine_ls_hydrogen_treatment constr
_refine_ls_matrix_type full
_refine_ls_number_parameters 433
_refine_ls_number_reflns 7785
_refine_ls_number_restraints 0
_refine_ls_restrained_S_all 0.906
_refine_ls_R_factor_all 0.2487
_refine_ls_R_factor_gt 0.0538
_refine_ls_shift/su_max 0.001
_refine_ls_shift/su_mean 0.000
_refine_ls_structure_factor_coef Fsqd
_refine_ls_weighting_details 'calc w=1/[\s^2^(Fo^2^)+(0.0412P)^2^] where P=(Fo^2^+2Fc^2^)/3'
_refine_ls_weighting_scheme calc
_refine_ls_wR_factor_gt 0.0986
_refine_ls_wR_factor_ref 0.1266
_reflns_number_gt 2025
_reflns_number_total 7785
_reflns_threshold_expression >2sigma(I)
_cod_data_source_file ic061720vsi20060911_023753_6.cif
_cod_data_source_block IND_283complex6
_cod_original_sg_symbol_H-M 'P 21/c'
_cod_database_code 4307177

loop_
_symmetry_equiv_pos_as_xyz
'x, y, z'
'-x, y+1/2, -z+1/2'
'-x, -y, -z'
'x, -y-1/2, z-1/2'

loop_
_atom_site_label
_atom_site_type_symbol
_atom_site_fract_x
_atom_site_fract_y
_atom_site_fract_z
_atom_site_U_iso_or_equiv
_atom_site_adp_type
_atom_site_occupancy
_atom_site_symmetry_multiplicity
_atom_site_calc_flag
_atom_site_refinement_flags
_atom_site_disorder_assembly
_atom_site_disorder_group
Cu1 Cu 0.25395(5) 0.09764(8) 0.57771(4) 0.0420(3) Uani 1 1 d . . .
Cu2 Cu 0.41049(5) 0.08777(7) 0.49071(4) 0.0387(3) Uani 1 1 d . . .
O4 O 0.4577(3) 0.1921(4) 0.5653(2) 0.0440(13) Uani 1 1 d . . .
O2 O 0.5563(3) 0.4617(3) 0.9430(2) 0.0434(13) Uani 1 1 d . . .
O1 O 0.6639(3) 0.4895(4) 0.8695(2) 0.0445(13) Uani 1 1 d . . .
O3 O 0.3312(3) 0.2229(4) 0.6150(2) 0.0515(14) Uani 1 1 d . . .
O1W O 0.1608(3) 0.1375(4) 0.6586(2) 0.0793(17) Uani 1 1 d . . .
H1W H 0.1605 0.1142 0.7033 0.095 Uiso 1 1 d . . .
H2W H 0.1439 0.2088 0.6604 0.095 Uiso 1 1 d . . .
N1 N 0.1872(4) 0.1898(5) 0.4995(3) 0.0421(16) Uani 1 1 d . . .
N2 N 0.1763(4) -0.0237(5) 0.5314(3) 0.0414(15) Uani 1 1 d . . .
N4 N 0.3402(3) -0.0083(4) 0.4177(3) 0.0340(14) Uani 1 1 d . . .
N3 N 0.3750(3) 0.2091(4) 0.4197(3) 0.0342(14) Uani 1 1 d . . .
C1 C 0.1954(5) 0.3013(6) 0.4891(4) 0.050(2) Uani 1 1 d . . .
H1 H 0.2355 0.3428 0.5203 0.060 Uiso 1 1 calc R . .
C2 C 0.1456(5) 0.3569(6) 0.4330(4) 0.066(2) Uani 1 1 d . . .
H2 H 0.1512 0.4353 0.4274 0.079 Uiso 1 1 calc R . .
C3 C 0.0879(5) 0.2959(7) 0.3857(4) 0.068(2) Uani 1 1 d . . .
H3 H 0.0548 0.3315 0.3470 0.081 Uiso 1 1 calc R . .
C4 C 0.0804(5) 0.1832(7) 0.3969(4) 0.056(2) Uani 1 1 d . . .
H4 H 0.0420 0.1404 0.3651 0.068 Uiso 1 1 calc R . .
C5 C 0.1286(5) 0.1299(6) 0.4546(4) 0.0383(19) Uani 1 1 d . . .
C6 C 0.1219(5) 0.0095(6) 0.4719(4) 0.0402(19) Uani 1 1 d . . .
C7 C 0.0656(5) -0.0666(7) 0.4340(4) 0.059(2) Uani 1 1 d . . .
H7 H 0.0288 -0.0431 0.3934 0.070 Uiso 1 1 calc R . .
C8 C 0.0643(5) -0.1786(8) 0.4572(4) 0.067(2) Uani 1 1 d . . .
H8 H 0.0277 -0.2315 0.4314 0.080 Uiso 1 1 calc R . .
C9 C 0.1180(5) -0.2123(6) 0.5193(5) 0.063(2) Uani 1 1 d . . .
H9 H 0.1161 -0.2865 0.5369 0.076 Uiso 1 1 calc R . .
C10 C 0.1735(5) -0.1322(7) 0.5535(4) 0.053(2) Uani 1 1 d . . .
H10 H 0.2111 -0.1543 0.5940 0.064 Uiso 1 1 calc R . .
C11 C 0.3983(4) 0.3166(6) 0.4253(3) 0.0439(19) Uani 1 1 d . . .
H11 H 0.4332 0.3405 0.4668 0.053 Uiso 1 1 calc R . .
C12 C 0.3729(5) 0.3960(7) 0.3718(4) 0.062(2) Uani 1 1 d . . .
H12 H 0.3902 0.4719 0.3771 0.074 Uiso 1 1 calc R . .
C13 C 0.3215(5) 0.3595(7) 0.3102(4) 0.061(2) Uani 1 1 d . . .
H13 H 0.3031 0.4107 0.2733 0.073 Uiso 1 1 calc R . .
C14 C 0.2982(5) 0.2482(6) 0.3045(3) 0.053(2) Uani 1 1 d . . .
H14 H 0.2643 0.2222 0.2630 0.064 Uiso 1 1 calc R . .
C15 C 0.3247(4) 0.1733(6) 0.3599(3) 0.0356(18) Uani 1 1 d . . .
C16 C 0.3022(4) 0.0510(6) 0.3598(3) 0.0342(17) Uani 1 1 d . . .
C17 C 0.2512(5) -0.0039(6) 0.3049(3) 0.054(2) Uani 1 1 d . . .
H17 H 0.2285 0.0360 0.2637 0.065 Uiso 1 1 calc R . .
C18 C 0.2338(5) -0.1179(7) 0.3112(4) 0.065(2) Uani 1 1 d . . .
H18 H 0.1976 -0.1554 0.2751 0.078 Uiso 1 1 calc R . .
C19 C 0.2697(5) -0.1753(6) 0.3703(4) 0.054(2) Uani 1 1 d . . .
H19 H 0.2584 -0.2527 0.3754 0.064 Uiso 1 1 calc R . .
C20 C 0.3226(5) -0.1184(6) 0.4226(3) 0.0441(19) Uani 1 1 d . . .
H20 H 0.3471 -0.1584 0.4631 0.053 Uiso 1 1 calc R . .
C21 C 0.4118(5) 0.2392(5) 0.6109(4) 0.0360(18) Uani 1 1 d . . .
C22 C 0.4618(4) 0.3179(5) 0.6663(3) 0.049(2) Uani 1 1 d . . .
H22A H 0.4881 0.3800 0.6409 0.059 Uiso 1 1 calc R . .
H22B H 0.4198 0.3503 0.6975 0.059 Uiso 1 1 calc R . .
C23 C 0.5348(4) 0.2555(6) 0.7127(3) 0.059(2) Uani 1 1 d . . .
H23A H 0.5733 0.2174 0.6809 0.071 Uiso 1 1 calc R . .
H23B H 0.5074 0.1974 0.7407 0.071 Uiso 1 1 calc R . .
C24 C 0.5924(4) 0.3331(6) 0.7652(3) 0.058(2) Uani 1 1 d . . .
H24A H 0.6451 0.2916 0.7848 0.069 Uiso 1 1 calc R . .
H24B H 0.6121 0.3984 0.7387 0.069 Uiso 1 1 calc R . .
C25 C 0.5413(4) 0.3740(5) 0.8271(3) 0.0431(19) Uani 1 1 d . . .
H25A H 0.4900 0.4173 0.8065 0.052 Uiso 1 1 calc R . .
H25B H 0.5186 0.3076 0.8508 0.052 Uiso 1 1 calc R . .
C26 C 0.5918(5) 0.4459(5) 0.8842(4) 0.0337(18) Uani 1 1 d . . .
Cl1 Cl 0.08592(18) 0.5986(2) 0.27519(13) 0.0851(7) Uani 1 1 d . . .
O11 O 0.0577(6) 0.7028(5) 0.2532(4) 0.198(5) Uani 1 1 d . . .
O12 O 0.0413(5) 0.5143(6) 0.2383(4) 0.170(4) Uani 1 1 d . . .
O13 O 0.1760(6) 0.5824(8) 0.2879(6) 0.241(5) Uani 1 1 d . . .
O14 O 0.0637(8) 0.5884(7) 0.3454(5) 0.227(5) Uani 1 1 d . . .
Cl2 Cl 0.3282(2) 0.5856(3) 0.56917(19) 0.1121(10) Uani 1 1 d . . .
O21 O 0.2622(9) 0.5684(12) 0.5292(14) 0.59(2) Uani 1 1 d . . .
O22 O 0.3805(6) 0.5046(6) 0.5487(4) 0.194(4) Uani 1 1 d . . .
O23 O 0.3156(18) 0.5677(11) 0.6306(8) 0.57(2) Uani 1 1 d . . .
O24 O 0.3430(5) 0.6969(5) 0.5646(4) 0.149(3) Uani 1 1 d . . .
O2W O 0.1389(4) 0.1225(5) 0.1538(3) 0.126(2) Uani 1 1 d . . .
H3W H 0.1051 0.0632 0.1323 0.152 Uiso 1 1 d . . .
H4W H 0.1041 0.1563 0.1851 0.152 Uiso 1 1 d . . .

loop_
_atom_site_aniso_label
_atom_site_aniso_U_11
_atom_site_aniso_U_22
_atom_site_aniso_U_33
_atom_site_aniso_U_23
_atom_site_aniso_U_13
_atom_site_aniso_U_12
Cu1 0.0430(6) 0.0463(6) 0.0342(5) 0.0039(5) -0.0097(4) 0.0021(5)
Cu2 0.0512(6) 0.0400(5) 0.0227(4) 0.0018(5) -0.0087(4) -0.0001(5)
O4 0.056(3) 0.046(3) 0.029(3) -0.002(2) -0.007(2) -0.003(3)
O2 0.057(3) 0.047(3) 0.024(3) -0.012(2) -0.006(2) 0.003(2)
O1 0.043(3) 0.051(3) 0.038(3) -0.011(2) -0.007(2) -0.012(3)
O3 0.053(4) 0.051(3) 0.047(3) -0.007(3) -0.013(3) 0.004(3)
O1W 0.091(4) 0.092(4) 0.056(3) -0.002(3) 0.014(3) -0.001(3)
N1 0.046(4) 0.049(4) 0.030(4) 0.006(3) -0.007(3) 0.008(3)
N2 0.046(4) 0.033(4) 0.044(4) 0.005(3) 0.004(3) -0.002(3)
N4 0.047(4) 0.030(4) 0.025(3) 0.003(3) 0.003(3) -0.001(3)
N3 0.054(4) 0.028(4) 0.019(3) 0.001(3) -0.004(3) -0.005(3)
C1 0.060(6) 0.046(5) 0.043(5) 0.004(4) -0.002(4) 0.004(4)
C2 0.077(7) 0.058(6) 0.061(5) 0.033(5) 0.000(5) 0.017(5)
C3 0.074(6) 0.084(7) 0.037(5) 0.016(5) -0.031(4) 0.000(6)
C4 0.057(6) 0.060(6) 0.046(5) 0.014(5) -0.024(4) 0.001(5)
C5 0.037(5) 0.044(5) 0.032(4) -0.001(4) -0.007(3) 0.007(4)
C6 0.037(5) 0.050(5) 0.033(4) -0.004(4) 0.000(4) 0.002(4)
C7 0.058(6) 0.062(6) 0.054(5) -0.009(5) -0.008(4) -0.008(5)
C8 0.047(6) 0.086(7) 0.067(6) -0.023(6) -0.002(5) -0.015(6)
C9 0.055(6) 0.043(5) 0.093(7) 0.003(5) 0.015(5) -0.010(5)
C10 0.052(6) 0.060(6) 0.049(5) 0.002(4) 0.013(4) -0.002(5)
C11 0.063(6) 0.045(5) 0.023(4) 0.006(4) 0.001(3) -0.002(4)
C12 0.081(6) 0.050(5) 0.056(5) 0.013(5) 0.008(4) -0.005(5)
C13 0.064(6) 0.068(6) 0.049(5) 0.028(5) -0.006(4) 0.001(5)
C14 0.069(6) 0.054(5) 0.034(5) 0.018(4) -0.010(4) -0.014(5)
C15 0.049(5) 0.038(5) 0.020(4) 0.004(4) 0.001(3) 0.004(4)
C16 0.033(4) 0.043(5) 0.025(4) 0.003(4) -0.001(3) 0.000(4)
C17 0.073(6) 0.059(6) 0.026(4) -0.007(4) -0.015(4) -0.011(5)
C18 0.055(6) 0.085(7) 0.052(5) -0.026(5) -0.013(4) -0.010(5)
C19 0.056(6) 0.041(5) 0.062(6) -0.015(5) -0.003(4) -0.009(4)
C20 0.061(5) 0.039(5) 0.031(4) 0.001(4) -0.004(4) -0.003(4)
C21 0.043(5) 0.028(4) 0.034(5) 0.003(4) -0.015(4) 0.006(4)
C22 0.055(5) 0.051(5) 0.039(4) -0.018(4) -0.007(4) -0.010(4)
C23 0.047(5) 0.083(6) 0.045(4) -0.031(4) -0.007(4) 0.007(5)
C24 0.043(5) 0.083(6) 0.045(5) -0.023(4) -0.008(4) -0.014(4)
C25 0.047(5) 0.048(5) 0.033(4) -0.010(4) 0.000(4) -0.009(4)
C26 0.043(5) 0.027(4) 0.029(4) -0.010(3) -0.012(4) 0.008(4)
Cl1 0.107(2) 0.0678(17) 0.0722(16) -0.0025(17) -0.0346(14) -0.0034(19)
O11 0.269(10) 0.063(5) 0.223(9) 0.042(5) -0.181(7) -0.035(6)
O12 0.194(8) 0.089(5) 0.199(8) -0.030(5) -0.128(6) -0.010(5)
O13 0.099(7) 0.184(9) 0.421(16) -0.058(9) -0.071(9) 0.011(7)
O14 0.405(16) 0.165(8) 0.111(7) 0.006(7) 0.022(8) 0.123(10)
Cl2 0.111(2) 0.056(2) 0.162(3) -0.019(2) -0.022(2) 0.011(2)
O21 0.226(15) 0.229(14) 1.25(5) -0.33(3) -0.36(3) 0.075(12)
O22 0.281(12) 0.112(6) 0.180(8) -0.037(6) -0.024(7) 0.102(7)
O23 1.31(6) 0.141(11) 0.325(18) 0.058(12) 0.53(3) 0.09(2)
O24 0.217(8) 0.047(5) 0.175(7) 0.006(4) -0.030(6) 0.002(5)
O2W 0.146(6) 0.130(6) 0.102(5) 0.015(4) 0.005(4) -0.029(5)

loop_
_atom_type_symbol
_atom_type_description
_atom_type_scat_dispersion_real
_atom_type_scat_dispersion_imag
_atom_type_scat_source
C C 0.0030 0.0020 'International Tables Vol C Tables 4.2.6.8 and 6.1.1.4'
H H 0.0000 0.0000 'International Tables Vol C Tables 4.2.6.8 and 6.1.1.4'
Cl Cl 0.1480 0.1590 'International Tables Vol C Tables 4.2.6.8 and 6.1.1.4'
Cu Cu 0.3200 1.2650 'International Tables Vol C Tables 4.2.6.8 and 6.1.1.4'
N N 0.0060 0.0030 'International Tables Vol C Tables 4.2.6.8 and 6.1.1.4'
O O 0.0110 0.0060 'International Tables Vol C Tables 4.2.6.8 and 6.1.1.4'

loop_
_geom_angle_atom_site_label_1
_geom_angle_atom_site_label_2
_geom_angle_atom_site_label_3
_geom_angle
_geom_angle_site_symmetry_1
_geom_angle_site_symmetry_3
_geom_angle_publ_flag
O3 Cu1 O1 89.27(18) . 2_646 ?
O3 Cu1 N2 175.0(2) . . ?
O1 Cu1 N2 93.8(2) 2_646 . ?
O3 Cu1 N1 95.0(2) . . ?
O1 Cu1 N1 163.4(2) 2_646 . ?
N2 Cu1 N1 80.9(2) . . ?
O3 Cu1 O1W 89.73(19) . . ?
O1 Cu1 O1W 102.22(18) 2_646 . ?
N2 Cu1 O1W 93.5(2) . . ?
N1 Cu1 O1W 93.89(19) . . ?
O3 Cu1 Cu2 75.31(14) . . ?
O1 Cu1 Cu2 75.58(14) 2_646 . ?
N2 Cu1 Cu2 101.63(16) . . ?
N1 Cu1 Cu2 89.95(15) . . ?
O1W Cu1 Cu2 164.84(13) . . ?
O4 Cu2 O2 88.77(17) . 2_646 ?
O4 Cu2 N3 94.28(19) . . ?
O2 Cu2 N3 176.9(2) 2_646 . ?
O4 Cu2 N4 169.4(2) . . ?
O2 Cu2 N4 94.79(19) 2_646 . ?
N3 Cu2 N4 82.3(2) . . ?
O4 Cu2 O2 97.12(17) . 4_565 ?
O2 Cu2 O2 82.24(17) 2_646 4_565 ?
N3 Cu2 O2 97.10(18) . 4_565 ?
N4 Cu2 O2 93.23(17) . 4_565 ?
O4 Cu2 Cu1 81.10(14) . . ?
O2 Cu2 Cu1 81.91(14) 2_646 . ?
N3 Cu2 Cu1 98.80(15) . . ?
N4 Cu2 Cu1 89.53(15) . . ?
O2 Cu2 Cu1 164.08(9) 4_565 . ?
O4 Cu2 Cu2 94.55(14) . 3_656 ?
O2 Cu2 Cu2 47.24(13) 2_646 3_656 ?
N3 Cu2 Cu2 132.03(15) . 3_656 ?
N4 Cu2 Cu2 95.17(15) . 3_656 ?
O2 Cu2 Cu2 35.00(9) 4_565 3_656 ?
Cu1 Cu2 Cu2 129.14(4) . 3_656 ?
C21 O4 Cu2 124.6(5) . . ?
C26 O2 Cu2 122.9(4) . 2_656 ?
C26 O2 Cu2 136.1(4) . 4_566 ?
Cu2 O2 Cu2 97.76(17) 2_656 4_566 ?
C26 O1 Cu1 132.3(4) . 2_656 ?
C21 O3 Cu1 130.3(5) . . ?
C1 N1 C5 119.2(6) . . ?
C1 N1 Cu1 126.2(5) . . ?
C5 N1 Cu1 114.6(5) . . ?
C10 N2 C6 118.9(6) . . ?
C10 N2 Cu1 125.8(5) . . ?
C6 N2 Cu1 115.3(5) . . ?
C20 N4 C16 118.8(6) . . ?
C20 N4 Cu2 127.3(4) . . ?
C16 N4 Cu2 113.7(4) . . ?
C11 N3 C15 119.4(6) . . ?
C11 N3 Cu2 126.0(5) . . ?
C15 N3 Cu2 114.6(4) . . ?
N1 C1 C2 121.4(7) . . ?
C3 C2 C1 119.7(7) . . ?
C4 C3 C2 118.2(7) . . ?
C3 C4 C5 121.3(7) . . ?
N1 C5 C4 120.2(6) . . ?
N1 C5 C6 115.2(6) . . ?
C4 C5 C6 124.6(7) . . ?
N2 C6 C7 121.2(7) . . ?
N2 C6 C5 113.9(6) . . ?
C7 C6 C5 124.9(7) . . ?
C6 C7 C8 119.0(7) . . ?
C7 C8 C9 120.0(8) . . ?
C10 C9 C8 117.6(7) . . ?
N2 C10 C9 123.2(7) . . ?
N3 C11 C12 122.5(6) . . ?
C13 C12 C11 118.3(7) . . ?
C14 C13 C12 118.9(7) . . ?
C13 C14 C15 120.1(7) . . ?
N3 C15 C14 120.7(6) . . ?
N3 C15 C16 114.6(6) . . ?
C14 C15 C16 124.7(6) . . ?
N4 C16 C17 120.4(6) . . ?
N4 C16 C15 114.7(6) . . ?
C17 C16 C15 124.8(6) . . ?
C18 C17 C16 119.5(7) . . ?
C19 C18 C17 119.5(7) . . ?
C18 C19 C20 119.2(7) . . ?
N4 C20 C19 122.4(6) . . ?
O3 C21 O4 124.8(6) . . ?
O3 C21 C22 118.5(7) . . ?
O4 C21 C22 116.6(7) . . ?
C23 C22 C21 111.8(6) . . ?
C22 C23 C24 113.9(6) . . ?
C25 C24 C23 111.6(6) . . ?
C26 C25 C24 116.7(6) . . ?
O1 C26 O2 124.7(6) . . ?
O1 C26 C25 118.0(6) . . ?
O2 C26 C25 117.3(6) . . ?
O12 Cl1 O11 112.9(4) . . ?
O12 Cl1 O13 115.1(6) . . ?
O11 Cl1 O13 117.3(6) . . ?
O12 Cl1 O14 105.0(6) . . ?
O11 Cl1 O14 105.5(6) . . ?
O13 Cl1 O14 98.7(6) . . ?
O23 Cl2 O21 111.3(15) . . ?
O23 Cl2 O22 107.5(10) . . ?
O21 Cl2 O22 100.6(8) . . ?
O23 Cl2 O24 106.1(9) . . ?
O21 Cl2 O24 105.1(9) . . ?
O22 Cl2 O24 125.9(6) . . ?

loop_
_geom_bond_atom_site_label_1
_geom_bond_atom_site_label_2
_geom_bond_distance
_geom_bond_site_symmetry_2
_geom_bond_publ_flag
Cu1 O3 1.956(5) . ?
Cu1 O1 1.964(4) 2_646 ?
Cu1 N2 1.982(5) . ?
Cu1 N1 1.997(5) . ?
Cu1 O1W 2.189(4) . ?
Cu1 Cu2 2.9696(11) . ?
Cu2 O4 1.927(4) . ?
Cu2 O2 1.955(4) 2_646 ?
Cu2 N3 1.974(5) . ?
Cu2 N4 1.983(5) . ?
Cu2 O2 2.503(5) 4_565 ?
Cu2 Cu2 3.3776(16) 3_656 ?
O4 C21 1.263(7) . ?
O2 C26 1.266(7) . ?
O2 Cu2 1.955(4) 2_656 ?
O2 Cu2 2.503(5) 4_566 ?
O1 C26 1.249(7) . ?
O1 Cu1 1.964(4) 2_656 ?
O3 C21 1.234(7) . ?
N1 C1 1.329(7) . ?
N1 C5 1.349(7) . ?
N2 C10 1.339(7) . ?
N2 C6 1.363(7) . ?
N4 C20 1.323(7) . ?
N4 C16 1.356(7) . ?
N3 C11 1.311(7) . ?
N3 C15 1.344(7) . ?
C1 C2 1.383(8) . ?
C2 C3 1.372(9) . ?
C3 C4 1.344(8) . ?
C4 C5 1.379(8) . ?
C5 C6 1.454(8) . ?
C6 C7 1.374(8) . ?
C7 C8 1.383(9) . ?
C8 C9 1.395(9) . ?
C9 C10 1.371(8) . ?
C11 C12 1.385(8) . ?
C12 C13 1.380(8) . ?
C13 C14 1.354(8) . ?
C14 C15 1.379(8) . ?
C15 C16 1.475(8) . ?
C16 C17 1.372(8) . ?
C17 C18 1.369(9) . ?
C18 C19 1.351(8) . ?
C19 C20 1.365(8) . ?
C21 C22 1.521(8) . ?
C22 C23 1.514(8) . ?
C23 C24 1.536(8) . ?
C24 C25 1.513(8) . ?
C25 C26 1.500(8) . ?
Cl1 O12 1.343(6) . ?
Cl1 O11 1.344(6) . ?
Cl1 O13 1.364(8) . ?
Cl1 O14 1.372(8) . ?
Cl2 O23 1.185(10) . ?
Cl2 O21 1.195(12) . ?
Cl2 O22 1.311(7) . ?
Cl2 O24 1.329(6) . ?
